data_4333039
loop_
_publ_author_name
'Hsu, Fang-Chi'
'Tung, Yung-Liang'
'Chi, Yun'
'Hsu, Cheng-Chih'
'Cheng, Yi-Ming'
'Ho, Mei-Lin'
'Chou, Pi-Tai'
'Peng, Shie-Ming'
'Carty, Arthur J.'

_publ_section_title
;
 En Route to the Formation of High-Efficiency, Osmium(II)-Based
 Phosphorescent Materials
;
_journal_issue 25
_journal_name_full 'Inorganic Chemistry'
_journal_page_first 10188
_journal_page_last 10196
_journal_paper_doi 10.1021/ic061301y
_journal_volume 45
_journal_year 2006
_chemical_formula_sum 'C35.5 H32 Cl F3 N4 O Os P2'
_chemical_formula_weight 875.24
_chemical_name_systematic
; 
 ? 
;
_space_group_IT_number 14
_symmetry_cell_setting monoclinic
_symmetry_space_group_name_Hall '-P 2yn'
_symmetry_space_group_name_H-M 'P 1 21/n 1'
_atom_sites_solution_hydrogens geom
_atom_sites_solution_primary direct
_atom_sites_solution_secondary difmap
_audit_creation_method SHELXL-97
_cell_angle_alpha 90.00
_cell_angle_beta 90.366(1)
_cell_angle_gamma 90.00
_cell_formula_units_Z 4
_cell_length_a 10.2530(4)
_cell_length_b 15.8852(6)
_cell_length_c 20.9409(8)
_cell_measurement_reflns_used 4581
_cell_measurement_temperature 150(1)
_cell_measurement_theta_max 22.45
_cell_measurement_theta_min 2.21
_cell_volume 3410.6(2)
_computing_cell_refinement 'Bruker SAINT'
_computing_data_collection 'Bruker SMART'
_computing_data_reduction 'Bruker SAINT'
_computing_molecular_graphics 'Bruker SHELXTL'
_computing_publication_material 'Bruker SHELXTL'
_computing_structure_refinement 'SHELXL-97 (Sheldrick, 1997)'
_computing_structure_solution 'SHELXS-97 (Sheldrick, 1990)'
_diffrn_ambient_temperature 150(1)
_diffrn_measured_fraction_theta_full 0.999
_diffrn_measured_fraction_theta_max 0.999
_diffrn_measurement_device_type 'BRUKER SMART APEXCCD area detector'
_diffrn_measurement_method 'omega scans'
_diffrn_radiation_monochromator graphite
_diffrn_radiation_source 'fine-focus sealed tube'
_diffrn_radiation_type MoK\a
_diffrn_radiation_wavelength 0.71073
_diffrn_reflns_av_R_equivalents 0.0593
_diffrn_reflns_av_sigmaI/netI 0.0529
_diffrn_reflns_limit_h_max 12
_diffrn_reflns_limit_h_min -13
_diffrn_reflns_limit_k_max 20
_diffrn_reflns_limit_k_min -20
_diffrn_reflns_limit_l_max 25
_diffrn_reflns_limit_l_min -27
_diffrn_reflns_number 33813
_diffrn_reflns_theta_full 27.50
_diffrn_reflns_theta_max 27.50
_diffrn_reflns_theta_min 1.61
_exptl_absorpt_coefficient_mu 3.963
_exptl_absorpt_correction_T_max 0.6927
_exptl_absorpt_correction_T_min 0.3827
_exptl_absorpt_correction_type multi-scan
_exptl_crystal_colour yellow
_exptl_crystal_density_diffrn 1.705
_exptl_crystal_density_meas 0
_exptl_crystal_density_method 'not measured'
_exptl_crystal_description rod
_exptl_crystal_F_000 1724
_exptl_crystal_size_max 0.30
_exptl_crystal_size_mid 0.15
_exptl_crystal_size_min 0.10
_refine_diff_density_max 1.574
_refine_diff_density_min -1.781
_refine_diff_density_rms 0.130
_refine_ls_extinction_method none
_refine_ls_goodness_of_fit_ref 1.020
_refine_ls_hydrogen_treatment mixed
_refine_ls_matrix_type full
_refine_ls_number_parameters 514
_refine_ls_number_reflns 7845
_refine_ls_number_restraints 1
_refine_ls_restrained_S_all 1.021
_refine_ls_R_factor_all 0.0491
_refine_ls_R_factor_gt 0.0364
_refine_ls_shift/su_max 0.001
_refine_ls_shift/su_mean 0.000
_refine_ls_structure_factor_coef Fsqd
_refine_ls_weighting_details 'calc w=1/[\s^2^(Fo^2^)+(0.0273P)^2^+7.6124P] where P=(Fo^2^+2Fc^2^)/3'
_refine_ls_weighting_scheme calc
_refine_ls_wR_factor_gt 0.0773
_refine_ls_wR_factor_ref 0.0823
_reflns_number_gt 6458
_reflns_number_total 7845
_reflns_threshold_expression >2sigma(I)
_cod_data_source_file ic061301ysup1.cif
_cod_data_source_block complex_4
_cod_depositor_comments
;
The following automatic conversions were performed:

'_symmetry_cell_setting' value 'Monoclinic' changed to 'monoclinic'
according to /home/saulius/struct/CIF-dictionaries/cif_core.dic
dictionary named 'cif_core.dic' version 2.4.2 from 2011-04-26.

Automatic conversion script
Id: cif_fix_values 1891 2012-01-12 08:04:46Z andrius 
;
_cod_original_sg_symbol_H-M P2(1)/n
_cod_original_formula_sum 'C35.50 H32 Cl F3 N4 O Os P2'
_cod_database_code 4333039

loop_
_symmetry_equiv_pos_as_xyz
'x, y, z'
'-x+1/2, y+1/2, -z+1/2'
'-x, -y, -z'
'x-1/2, -y-1/2, z-1/2'

loop_
_atom_site_label
_atom_site_type_symbol
_atom_site_fract_x
_atom_site_fract_y
_atom_site_fract_z
_atom_site_U_iso_or_equiv
_atom_site_adp_type
_atom_site_occupancy
_atom_site_symmetry_multiplicity
_atom_site_calc_flag
_atom_site_refinement_flags
_atom_site_disorder_assembly
_atom_site_disorder_group
Os Os 0.353310(16) 0.308812(10) 0.231199(8) 0.01874(6) Uani 1 1 d . A .
H1A H 0.261(5) 0.390(3) 0.237(3) 0.048(16) Uiso 1 1 d . . .
P1 P 0.42604(13) 0.33163(7) 0.33597(6) 0.0267(3) Uani 1 1 d . . .
P2 P 0.26128(11) 0.31100(7) 0.12947(5) 0.0201(2) Uani 1 1 d . . .
O1 O 0.5786(4) 0.4080(2) 0.18065(19) 0.0431(10) Uani 1 1 d . A .
N1 N 0.1968(4) 0.2301(2) 0.26625(17) 0.0203(8) Uani 1 1 d . . .
N2 N 0.4313(4) 0.1841(2) 0.23163(19) 0.0249(8) Uani 1 1 d . . .
N3 N 0.5483(4) 0.1490(2) 0.2187(2) 0.0385(11) Uani 1 1 d . A .
N4 N 0.4119(4) 0.0483(2) 0.2581(2) 0.0358(11) Uani 1 1 d . . .
C1 C 0.4910(5) 0.3697(3) 0.2000(2) 0.0285(11) Uani 1 1 d . . .
C2 C 0.0760(4) 0.2572(3) 0.2790(2) 0.0258(10) Uani 1 1 d . A .
H2A H 0.0576 0.3157 0.2756 0.031 Uiso 1 1 calc R . .
C3 C -0.0217(5) 0.2034(3) 0.2967(2) 0.0297(11) Uani 1 1 d . . .
H3A H -0.1065 0.2246 0.3051 0.036 Uiso 1 1 calc R A .
C4 C 0.0035(5) 0.1179(3) 0.3024(2) 0.0311(11) Uani 1 1 d . A .
H4A H -0.0632 0.0798 0.3147 0.037 Uiso 1 1 calc R . .
C5 C 0.1277(4) 0.0897(3) 0.2896(2) 0.0251(10) Uani 1 1 d . . .
H5A H 0.1480 0.0316 0.2930 0.030 Uiso 1 1 calc R A .
C6 C 0.2220(4) 0.1466(3) 0.2719(2) 0.0207(9) Uani 1 1 d . A .
C7 C 0.3536(4) 0.1232(3) 0.2550(2) 0.0229(9) Uani 1 1 d . A .
C8 C 0.5296(5) 0.0686(3) 0.2352(3) 0.0471(16) Uani 1 1 d . A .
C9 C 0.6322(11) 0.0020(7) 0.2134(7) 0.028(3) Uani 0.539(9) 1 d P . .
C9' C 0.6409(18) 0.0097(10) 0.2498(11) 0.049(5) Uani 0.461(9) 1 d P A .
C10 C 0.5876(5) 0.3784(3) 0.3407(3) 0.0422(14) Uani 1 1 d . A .
H10A H 0.6122 0.3863 0.3856 0.063 Uiso 1 1 calc R . .
H10B H 0.5869 0.4331 0.3190 0.063 Uiso 1 1 calc R . .
H10C H 0.6508 0.3411 0.3201 0.063 Uiso 1 1 calc R . .
C11 C 0.3354(5) 0.4014(3) 0.3883(2) 0.0306(11) Uani 1 1 d . A .
C12 C 0.2318(5) 0.4491(3) 0.3657(2) 0.0334(12) Uani 1 1 d . . .
H12A H 0.2055 0.4441 0.3223 0.040 Uiso 1 1 calc R A .
C13 C 0.1657(6) 0.5043(3) 0.4058(3) 0.0423(14) Uani 1 1 d . A .
H13A H 0.0942 0.5364 0.3901 0.051 Uiso 1 1 calc R . .
C14 C 0.2054(7) 0.5118(4) 0.4686(3) 0.0558(18) Uani 1 1 d . . .
H14A H 0.1611 0.5497 0.4961 0.067 Uiso 1 1 calc R A .
C15 C 0.3060(8) 0.4663(4) 0.4914(3) 0.0596(19) Uani 1 1 d . A .
H15A H 0.3317 0.4722 0.5349 0.072 Uiso 1 1 calc R . .
C16 C 0.3724(6) 0.4109(4) 0.4523(3) 0.0460(15) Uani 1 1 d . . .
H16A H 0.4434 0.3793 0.4690 0.055 Uiso 1 1 calc R A .
C17 C 0.4693(12) 0.2330(6) 0.3767(5) 0.024(2) Uani 0.539(9) 1 d P A 1
C18 C 0.3866(13) 0.2008(7) 0.4217(5) 0.036(3) Uani 0.539(9) 1 d P A 1
H18A H 0.3116 0.2313 0.4345 0.044 Uiso 0.539(9) 1 calc PR A 1
C19 C 0.4151(19) 0.1211(10) 0.4489(8) 0.042(4) Uani 0.539(9) 1 d P A 1
H19A H 0.3588 0.0989 0.4805 0.051 Uiso 0.539(9) 1 calc PR A 1
C20 C 0.5174(15) 0.0773(8) 0.4314(6) 0.039(3) Uani 0.539(9) 1 d P A 1
H20A H 0.5330 0.0238 0.4502 0.047 Uiso 0.539(9) 1 calc PR A 1
C21 C 0.6028(10) 0.1074(6) 0.3861(5) 0.036(3) Uani 0.539(9) 1 d P A 1
H21A H 0.6772 0.0756 0.3740 0.043 Uiso 0.539(9) 1 calc PR A 1
C22 C 0.5776(10) 0.1846(6) 0.3590(6) 0.031(2) Uani 0.539(9) 1 d P A 1
H22A H 0.6351 0.2057 0.3274 0.037 Uiso 0.539(9) 1 calc PR A 1
C17' C 0.4138(13) 0.2399(7) 0.3891(6) 0.018(3) Uiso 0.461(9) 1 d P A 2
C18' C 0.3020(14) 0.2182(7) 0.4219(6) 0.033(3) Uani 0.461(9) 1 d P A 2
H18B H 0.2274 0.2535 0.4192 0.039 Uiso 0.461(9) 1 calc PR A 2
C19' C 0.2974(15) 0.1455(8) 0.4586(6) 0.048(4) Uani 0.461(9) 1 d P A 2
H19B H 0.2196 0.1314 0.4805 0.058 Uiso 0.461(9) 1 calc PR A 2
C20' C 0.401(3) 0.0952(11) 0.4634(9) 0.048(6) Uani 0.461(9) 1 d P A 2
H20B H 0.3976 0.0459 0.4890 0.057 Uiso 0.461(9) 1 calc PR A 2
C21' C 0.518(2) 0.1156(9) 0.4299(9) 0.049(5) Uani 0.461(9) 1 d P A 2
H21B H 0.5920 0.0798 0.4324 0.059 Uiso 0.461(9) 1 calc PR A 2
C22' C 0.5209(13) 0.1877(7) 0.3941(7) 0.032(3) Uani 0.461(9) 1 d P A 2
H22B H 0.5987 0.2022 0.3722 0.038 Uiso 0.461(9) 1 calc PR A 2
C23 C 0.2447(5) 0.4175(3) 0.0988(2) 0.0294(11) Uani 1 1 d . A .
H23A H 0.2057 0.4157 0.0560 0.044 Uiso 1 1 calc R . .
H23B H 0.3309 0.4439 0.0966 0.044 Uiso 1 1 calc R . .
H23C H 0.1885 0.4502 0.1272 0.044 Uiso 1 1 calc R . .
C24 C 0.3463(5) 0.2594(3) 0.0638(2) 0.0252(10) Uani 1 1 d . A .
C25 C 0.4725(5) 0.2311(3) 0.0724(3) 0.0336(12) Uani 1 1 d . . .
H25A H 0.5132 0.2343 0.1132 0.040 Uiso 1 1 calc R A .
C26 C 0.5395(6) 0.1978(3) 0.0204(3) 0.0472(15) Uani 1 1 d . A .
H26A H 0.6265 0.1785 0.0263 0.057 Uiso 1 1 calc R . .
C27 C 0.4830(7) 0.1922(4) -0.0384(3) 0.0520(17) Uani 1 1 d . . .
H27A H 0.5304 0.1693 -0.0732 0.062 Uiso 1 1 calc R A .
C28 C 0.3575(7) 0.2195(3) -0.0473(3) 0.0448(15) Uani 1 1 d . A .
H28A H 0.3179 0.2157 -0.0884 0.054 Uiso 1 1 calc R . .
C29 C 0.2876(5) 0.2530(3) 0.0037(2) 0.0326(11) Uani 1 1 d . . .
H29A H 0.2002 0.2713 -0.0025 0.039 Uiso 1 1 calc R A .
C30 C 0.0974(4) 0.2684(3) 0.1248(2) 0.0216(9) Uani 1 1 d . A .
C31 C -0.0125(5) 0.3192(3) 0.1296(3) 0.0363(12) Uani 1 1 d . . .
H31A H -0.0032 0.3787 0.1299 0.044 Uiso 1 1 calc R A .
C32 C -0.1354(5) 0.2837(4) 0.1339(3) 0.0491(16) Uani 1 1 d . A .
H32A H -0.2098 0.3190 0.1371 0.059 Uiso 1 1 calc R . .
C33 C -0.1508(6) 0.1982(4) 0.1337(3) 0.0525(17) Uani 1 1 d . . .
H33A H -0.2354 0.1742 0.1365 0.063 Uiso 1 1 calc R A .
C34 C -0.0427(5) 0.1472(4) 0.1295(3) 0.0416(14) Uani 1 1 d . A .
H34A H -0.0530 0.0878 0.1299 0.050 Uiso 1 1 calc R . .
C35 C 0.0804(5) 0.1814(3) 0.1248(2) 0.0318(11) Uani 1 1 d . . .
H35A H 0.1540 0.1455 0.1216 0.038 Uiso 1 1 calc R A .
F1 F 0.7483(3) 0.0349(2) 0.2265(3) 0.0864(16) Uani 1 1 d . A .
F2 F 0.6182(18) -0.0647(10) 0.2465(10) 0.086(8) Uani 0.539(9) 1 d P A .
F3 F 0.6522(13) -0.0106(10) 0.1546(5) 0.127(6) Uani 0.539(9) 1 d P A .
F2' F 0.602(2) -0.0607(12) 0.2062(15) 0.121(12) Uani 0.461(9) 1 d P A .
F3' F 0.6691(12) -0.0150(11) 0.3036(9) 0.137(7) Uani 0.461(9) 1 d P . .
C36 C 0.5252(11) 0.4303(8) -0.0190(7) 0.075(5) Uani 0.50 1 d PD . .
H36A H 0.5890 0.4171 -0.0529 0.090 Uiso 0.50 1 calc PR . .
H36B H 0.4917 0.3773 -0.0003 0.090 Uiso 0.50 1 calc PR . .
Cl1 Cl 0.4000(3) 0.4943(3) -0.04692(12) 0.1463(14) Uani 1 1 d D . .

loop_
_atom_site_aniso_label
_atom_site_aniso_U_11
_atom_site_aniso_U_22
_atom_site_aniso_U_33
_atom_site_aniso_U_23
_atom_site_aniso_U_13
_atom_site_aniso_U_12
Os 0.01756(10) 0.01582(8) 0.02283(10) 0.00266(7) -0.00135(6) -0.00098(7)
P1 0.0330(7) 0.0178(5) 0.0292(7) 0.0043(5) -0.0107(6) -0.0059(5)
P2 0.0195(6) 0.0185(5) 0.0221(6) 0.0016(4) 0.0016(4) 0.0008(4)
O1 0.031(2) 0.040(2) 0.059(3) 0.0111(18) 0.0035(19) -0.0129(17)
N1 0.0192(19) 0.0210(17) 0.021(2) 0.0017(14) 0.0002(15) -0.0033(15)
N2 0.018(2) 0.0203(18) 0.036(2) 0.0049(16) 0.0010(17) 0.0028(15)
N3 0.015(2) 0.022(2) 0.078(4) 0.010(2) 0.002(2) -0.0004(16)
N4 0.020(2) 0.0210(19) 0.067(3) 0.0129(19) -0.007(2) -0.0027(16)
C1 0.028(3) 0.021(2) 0.036(3) 0.0068(19) -0.005(2) 0.0003(19)
C2 0.024(2) 0.029(2) 0.025(3) -0.0053(19) 0.005(2) 0.0017(19)
C3 0.025(3) 0.037(3) 0.027(3) -0.006(2) 0.008(2) 0.000(2)
C4 0.024(3) 0.039(3) 0.031(3) 0.002(2) 0.007(2) -0.009(2)
C5 0.028(3) 0.023(2) 0.025(2) 0.0062(18) -0.005(2) -0.0064(18)
C6 0.020(2) 0.021(2) 0.020(2) 0.0007(17) -0.0046(18) -0.0030(17)
C7 0.018(2) 0.020(2) 0.031(3) 0.0035(18) -0.0055(19) 0.0014(17)
C8 0.019(3) 0.024(2) 0.098(5) 0.014(3) -0.002(3) 0.006(2)
C9 0.009(4) 0.023(6) 0.053(8) 0.001(6) -0.003(6) 0.008(4)
C9' 0.042(9) 0.036(8) 0.070(13) 0.012(9) 0.010(10) -0.009(6)
C10 0.029(3) 0.043(3) 0.054(4) -0.011(3) -0.013(3) -0.005(2)
C11 0.035(3) 0.032(3) 0.025(3) -0.002(2) 0.000(2) -0.014(2)
C12 0.042(3) 0.031(3) 0.028(3) -0.003(2) 0.005(2) -0.005(2)
C13 0.052(4) 0.039(3) 0.036(3) -0.008(2) 0.008(3) -0.010(3)
C14 0.082(5) 0.046(3) 0.040(4) -0.015(3) 0.027(3) -0.018(3)
C15 0.091(6) 0.057(4) 0.031(3) -0.008(3) -0.002(4) -0.019(4)
C16 0.062(4) 0.049(3) 0.027(3) -0.001(2) -0.010(3) -0.014(3)
C17 0.022(6) 0.023(5) 0.026(5) 0.002(4) -0.004(5) -0.005(4)
C18 0.043(7) 0.036(6) 0.030(6) 0.000(5) 0.004(5) -0.001(5)
C19 0.054(10) 0.035(9) 0.038(9) 0.020(6) -0.004(7) -0.020(7)
C20 0.065(9) 0.022(6) 0.031(6) 0.007(6) -0.013(5) -0.009(7)
C21 0.038(6) 0.029(5) 0.041(6) -0.004(4) -0.012(5) 0.007(4)
C22 0.023(5) 0.028(5) 0.042(7) -0.002(4) -0.012(5) 0.002(4)
C18' 0.039(8) 0.025(5) 0.035(7) 0.004(5) 0.003(6) -0.006(5)
C19' 0.065(10) 0.036(7) 0.043(8) 0.013(6) -0.003(7) -0.016(6)
C20' 0.100(16) 0.024(9) 0.018(8) 0.014(6) -0.014(8) -0.020(9)
C21' 0.063(12) 0.018(7) 0.066(12) 0.004(8) -0.038(10) 0.000(9)
C22' 0.026(7) 0.030(6) 0.039(8) -0.013(6) -0.010(6) 0.005(5)
C23 0.034(3) 0.023(2) 0.031(3) 0.005(2) -0.001(2) 0.004(2)
C24 0.033(3) 0.020(2) 0.022(2) 0.0026(18) 0.008(2) -0.0028(19)
C25 0.034(3) 0.034(3) 0.033(3) 0.007(2) 0.008(2) 0.006(2)
C26 0.053(4) 0.046(3) 0.043(4) 0.011(3) 0.023(3) 0.020(3)
C27 0.075(5) 0.043(3) 0.038(3) 0.003(3) 0.032(3) 0.011(3)
C28 0.073(5) 0.038(3) 0.024(3) 0.001(2) 0.015(3) -0.006(3)
C29 0.037(3) 0.035(3) 0.026(3) 0.002(2) 0.003(2) -0.004(2)
C30 0.020(2) 0.027(2) 0.018(2) 0.0021(17) -0.0015(18) 0.0003(18)
C31 0.025(3) 0.041(3) 0.043(3) 0.008(2) -0.001(2) 0.005(2)
C32 0.022(3) 0.065(4) 0.060(4) 0.019(3) -0.005(3) 0.006(3)
C33 0.026(3) 0.070(4) 0.061(4) 0.018(3) -0.011(3) -0.012(3)
C34 0.035(3) 0.045(3) 0.045(3) 0.005(3) -0.010(3) -0.017(3)
C35 0.032(3) 0.034(3) 0.029(3) 0.001(2) -0.004(2) -0.001(2)
F1 0.028(2) 0.049(2) 0.183(5) 0.001(3) 0.017(3) 0.0095(17)
F2 0.041(8) 0.027(5) 0.191(19) 0.045(10) 0.037(11) 0.015(5)
F3 0.135(11) 0.169(13) 0.076(7) -0.029(7) -0.009(7) 0.120(10)
F2' 0.045(7) 0.030(10) 0.29(4) -0.032(15) 0.029(18) 0.018(7)
F3' 0.069(8) 0.134(13) 0.208(17) 0.105(13) -0.010(9) 0.058(8)
C36 0.075(11) 0.087(11) 0.064(10) 0.021(8) -0.009(8) -0.043(9)
Cl1 0.124(2) 0.249(4) 0.0661(16) 0.039(2) 0.0084(16) -0.049(3)

loop_
_atom_type_symbol
_atom_type_description
_atom_type_scat_dispersion_real
_atom_type_scat_dispersion_imag
_atom_type_scat_source
C C 0.0033 0.0016 'International Tables Vol C Tables 4.2.6.8 and 6.1.1.4'
H H 0.0000 0.0000 'International Tables Vol C Tables 4.2.6.8 and 6.1.1.4'
N N 0.0061 0.0033 'International Tables Vol C Tables 4.2.6.8 and 6.1.1.4'
O O 0.0106 0.0060 'International Tables Vol C Tables 4.2.6.8 and 6.1.1.4'
F F 0.0171 0.0103 'International Tables Vol C Tables 4.2.6.8 and 6.1.1.4'
P P 0.1023 0.0942 'International Tables Vol C Tables 4.2.6.8 and 6.1.1.4'
Cl Cl 0.1484 0.1585 'International Tables Vol C Tables 4.2.6.8 and 6.1.1.4'
Os Os -1.2165 7.6030 'International Tables Vol C Tables 4.2.6.8 and 6.1.1.4'

loop_
_geom_angle_atom_site_label_1
_geom_angle_atom_site_label_2
_geom_angle_atom_site_label_3
_geom_angle
_geom_angle_site_symmetry_3
H1A Os C1 93.4(19) .
H1A Os N2 164.9(19) .
C1 Os N2 101.64(17) .
H1A Os N1 89.9(19) .
C1 Os N1 176.53(17) .
N2 Os N1 74.99(14) .
H1A Os P2 79.4(19) .
C1 Os P2 88.52(15) .
N2 Os P2 99.64(11) .
N1 Os P2 91.26(10) .
H1A Os P1 89.7(19) .
C1 Os P1 90.65(16) .
N2 Os P1 91.30(11) .
N1 Os P1 90.23(10) .
P2 Os P1 168.98(4) .
C10 P1 C11 100.8(2) .
C10 P1 C17 96.1(4) .
C11 P1 C17 111.3(4) .
C10 P1 C17' 110.9(4) .
C11 P1 C17' 94.7(4) .
C17 P1 C17' 20.0(3) .
C10 P1 Os 113.5(2) .
C11 P1 Os 119.89(17) .
C17 P1 Os 112.2(3) .
C17' P1 Os 114.9(4) .
C30 P2 C23 104.1(2) .
C30 P2 C24 103.8(2) .
C23 P2 C24 101.3(2) .
C30 P2 Os 114.47(15) .
C23 P2 Os 112.00(17) .
C24 P2 Os 119.38(17) .
C2 N1 C6 118.3(4) .
C2 N1 Os 124.7(3) .
C6 N1 Os 116.9(3) .
C7 N2 N3 107.7(3) .
C7 N2 Os 116.5(3) .
N3 N2 Os 135.6(3) .
C8 N3 N2 102.3(4) .
C7 N4 C8 100.0(4) .
O1 C1 Os 179.5(5) .
N1 C2 C3 122.1(4) .
C2 C3 C4 119.9(4) .
C5 C4 C3 118.3(4) .
C6 C5 C4 119.4(4) .
N1 C6 C5 122.1(4) .
N1 C6 C7 114.1(4) .
C5 C6 C7 123.7(4) .
N4 C7 N2 113.1(4) .
N4 C7 C6 129.6(4) .
N2 C7 C6 117.3(4) .
N3 C8 N4 116.9(4) .
N3 C8 C9' 122.4(7) .
N4 C8 C9' 117.4(7) .
N3 C8 C9 118.3(6) .
N4 C8 C9 123.5(6) .
C9' C8 C9 29.2(7) .
C9' C9 F2' 109(3) .
C9' C9 F3 164(2) .
F2' C9 F3 76.1(19) .
C9' C9 F2 67(2) .
F2' C9 F2 42.1(19) .
F3 C9 F2 114.7(15) .
C9' C9 F1 68.8(18) .
F2' C9 F1 131.5(15) .
F3 C9 F1 96.4(11) .
F2 C9 F1 108.7(13) .
C9' C9 C8 71.4(18) .
F2' C9 C8 119.1(15) .
F3 C9 C8 120.3(10) .
F2 C9 C8 109.0(13) .
F1 C9 C8 106.1(8) .
C9 C9' F2 77(2) .
C9 C9' F3' 151(3) .
F2 C9' F3' 77.5(15) .
C9 C9' F1 76.5(19) .
F2 C9' F1 117.0(17) .
F3' C9' F1 104.8(17) .
C9 C9' F2' 41.8(19) .
F2 C9' F2' 35.1(12) .
F3' C9' F2' 112.4(16) .
F1 C9' F2' 103.1(17) .
C9 C9' C8 79(2) .
F2 C9' C8 116.8(17) .
F3' C9' C8 124.1(17) .
F1 C9' C8 112.5(12) .
F2' C9' C8 98.2(16) .
C12 C11 C16 118.1(5) .
C12 C11 P1 121.4(4) .
C16 C11 P1 120.4(4) .
C11 C12 C13 120.9(5) .
C14 C13 C12 119.1(6) .
C15 C14 C13 120.9(6) .
C14 C15 C16 120.7(6) .
C15 C16 C11 120.3(6) .
C18 C17 C22 118.1(10) .
C18 C17 P1 119.3(10) .
C22 C17 P1 122.3(8) .
C17 C18 C19 118.9(13) .
C20 C19 C18 121.6(15) .
C19 C20 C21 121.3(14) .
C22 C21 C20 118.3(12) .
C21 C22 C17 121.8(11) .
C22' C17' C18' 118.2(12) .
C22' C17' P1 117.7(10) .
C18' C17' P1 124.0(9) .
C17' C18' C19' 121.0(14) .
C20' C19' C18' 120.7(15) .
C19' C20' C21' 119.8(15) .
C22' C21' C20' 118.8(17) .
C21' C22' C17' 121.6(15) .
C25 C24 C29 119.5(5) .
C25 C24 P2 119.9(4) .
C29 C24 P2 120.5(4) .
C24 C25 C26 119.2(5) .
C27 C26 C25 121.5(6) .
C26 C27 C28 119.8(5) .
C27 C28 C29 120.2(6) .
C28 C29 C24 119.9(5) .
C31 C30 C35 118.3(4) .
C31 C30 P2 122.1(4) .
C35 C30 P2 119.1(4) .
C32 C31 C30 120.4(5) .
C33 C32 C31 120.7(6) .
C32 C33 C34 119.5(5) .
C33 C34 C35 120.7(5) .
C34 C35 C30 120.4(5) .
C9' F1 C9 34.7(8) .
F2' F2 C9' 91(2) .
F2' F2 C9 55.0(18) .
C9' F2 C9 36.4(9) .
F2' F2 F3' 143(3) .
C9' F2 F3' 51.8(15) .
C9 F2 F3' 87.5(14) .
C9 F3 F2' 45.2(11) .
F2 F2' C9 83(3) .
F2 F2' F3 135(4) .
C9 F2' F3 58.7(15) .
F2 F2' C9' 54(2) .
C9 F2' C9' 29.5(12) .
F3 F2' C9' 87.2(15) .
C9' F3' F2 50.7(12) .
Cl1 C36 Cl1 99.4(7) 3_665
C36 Cl1 C36 80.6(7) 3_665

loop_
_geom_bond_atom_site_label_1
_geom_bond_atom_site_label_2
_geom_bond_distance
_geom_bond_site_symmetry_2
Os H1A 1.60(5) .
Os C1 1.835(5) .
Os N2 2.136(3) .
Os N1 2.166(3) .
Os P2 2.3247(12) .
Os P1 2.3410(13) .
P1 C10 1.818(5) .
P1 C11 1.819(5) .
P1 C17 1.837(10) .
P1 C17' 1.837(13) .
P2 C30 1.813(5) .
P2 C23 1.817(4) .
P2 C24 1.827(5) .
O1 C1 1.159(6) .
N1 C2 1.340(6) .
N1 C6 1.355(5) .
N2 C7 1.346(5) .
N2 N3 1.352(5) .
N3 C8 1.337(6) .
N4 C7 1.332(6) .
N4 C8 1.341(7) .
C2 C3 1.370(6) .
C3 C4 1.387(7) .
C4 C5 1.377(7) .
C5 C6 1.377(6) .
C6 C7 1.446(6) .
C8 C9' 1.506(19) .
C8 C9 1.562(12) .
C9 C9' 0.776(17) .
C9 F2' 1.05(2) .
C9 F3 1.265(17) .
C9 F2 1.274(19) .
C9 F1 1.327(12) .
C9' F2 1.21(2) .
C9' F3' 1.22(2) .
C9' F1 1.272(17) .
C9' F2' 1.49(3) .
C11 C12 1.386(7) .
C11 C16 1.398(7) .
C12 C13 1.392(7) .
C13 C14 1.380(8) .
C14 C15 1.345(9) .
C15 C16 1.383(9) .
C17 C18 1.371(14) .
C17 C22 1.402(15) .
C18 C19 1.416(18) .
C19 C20 1.31(3) .
C20 C21 1.379(18) .
C21 C22 1.375(13) .
C17' C22' 1.380(15) .
C17' C18' 1.383(17) .
C18' C19' 1.388(16) .
C19' C20' 1.33(3) .
C20' C21' 1.43(3) .
C21' C22' 1.37(2) .
C24 C25 1.381(7) .
C24 C29 1.395(7) .
C25 C26 1.394(7) .
C26 C27 1.361(9) .
C27 C28 1.370(9) .
C28 C29 1.395(7) .
C30 C31 1.390(6) .
C30 C35 1.393(6) .
C31 C32 1.384(8) .
C32 C33 1.366(8) .
C33 C34 1.376(8) .
C34 C35 1.377(7) .
F2 F2' 0.86(3) .
F2 F3' 1.52(3) .
F3 F2' 1.44(2) .
C36 Cl1 1.737(9) .
C36 Cl1 1.978(15) 3_665
Cl1 C36 1.978(15) 3_665
